data_1547471
loop_
_publ_author_name
'Roy Chowdhury, Additi'
'Mondal, Amita'
'Roy, Biswajit Gopal'
'K, Jagadeesh C. Bose'
'Mukhopadhyay, Sudit'
'Banerjee, Priyabrata'

_publ_section_title
;
 Hydrazine functionalized probes for chromogenic and fluorescent
 ratiometric sensing of pH and F&#x2212;: experimental and DFT studies
;
_journal_name_full 'Photochem. Photobiol. Sci.'
_journal_paper_doi 10.1039/C7PP00246G
_journal_year 2017
_chemical_compound_source acetonitrile
_chemical_formula_moiety 'C22 H11 F10 N5 O2'
_chemical_formula_sum 'C22 H11 F10 N5 O2'
_chemical_formula_weight 567.36
_chemical_name_systematic
;
 ?
;
_space_group_crystal_system triclinic
_space_group_IT_number 2
_space_group_name_Hall '-P 1'
_space_group_name_H-M_alt 'P -1'
_symmetry_space_group_name_Hall '-P 1'
_symmetry_space_group_name_H-M 'P -1'
_atom_sites_solution_hydrogens mixed
_atom_sites_solution_primary direct
_atom_sites_solution_secondary difmap
_audit_block_code FNG=PB-101-03
_audit_creation_date 2014-06-27
_audit_creation_method SHELXL-2013
_audit_update_record
;
2015-12-11 deposited with the CCDC.
2017-09-26 downloaded from the CCDC.
;
_cell_angle_alpha 96.254(2)
_cell_angle_beta 90.635(2)
_cell_angle_gamma 93.181(2)
_cell_formula_units_Z 2
_cell_length_a 9.1588(9)
_cell_length_b 10.6738(11)
_cell_length_c 11.2243(11)
_cell_measurement_reflns_used 9959
_cell_measurement_temperature 100(2)
_cell_measurement_theta_max 32.4369
_cell_measurement_theta_min 2.5019
_cell_volume 1088.91(19)
_computing_cell_refinement 'SAINT software (Bruker AXS, 2004)'
_computing_data_collection 'APEX2 (Bruker AXS, 2005-2013)'
_computing_data_reduction 'SAINT software (Bruker AXS, 2004)'
_computing_structure_refinement 'SHELXL (G. M. Sheldrick, 2013)'
_computing_structure_solution 'SHELXS (G. M. Sheldrick, 2013)'
_diffrn_ambient_temperature 100(2)
_diffrn_detector_area_resol_mean 66.67
_diffrn_measured_fraction_theta_full 0.997
_diffrn_measured_fraction_theta_max 0.999
_diffrn_measurement_device_type 'Bruker-AXS Kappa Mach3 APEX-II'
_diffrn_measurement_method 'CCD \f- and \w-scans'
_diffrn_radiation_monochromator 'Incoatec Helios mirrors'
_diffrn_radiation_type MoK\a
_diffrn_radiation_wavelength 0.71073
_diffrn_reflns_av_R_equivalents 0.0215
_diffrn_reflns_av_unetI/netI 0.0174
_diffrn_reflns_Laue_measured_fraction_full 0.997
_diffrn_reflns_Laue_measured_fraction_max 0.999
_diffrn_reflns_limit_h_max 13
_diffrn_reflns_limit_h_min -13
_diffrn_reflns_limit_k_max 15
_diffrn_reflns_limit_k_min -15
_diffrn_reflns_limit_l_max 16
_diffrn_reflns_limit_l_min -16
_diffrn_reflns_number 34480
_diffrn_reflns_point_group_measured_fraction_full 0.997
_diffrn_reflns_point_group_measured_fraction_max 0.999
_diffrn_reflns_theta_full 25.242
_diffrn_reflns_theta_max 32.025
_diffrn_reflns_theta_min 2.856
_diffrn_source 1\mS
_exptl_absorpt_coefficient_mu 0.172
_exptl_absorpt_correction_T_max 0.98771
_exptl_absorpt_correction_T_min 0.95292
_exptl_absorpt_correction_type gaussian
_exptl_absorpt_process_details 'SADABS (Bruker AXS, 2012)'
_exptl_crystal_colour colourless
_exptl_crystal_density_diffrn 1.730
_exptl_crystal_description needle
_exptl_crystal_F_000 568
_exptl_crystal_size_max 0.32
_exptl_crystal_size_mid 0.12
_exptl_crystal_size_min 0.08
_refine_diff_density_max 0.536
_refine_diff_density_min -0.235
_refine_diff_density_rms 0.055
_refine_ls_extinction_method none
_refine_ls_goodness_of_fit_ref 1.028
_refine_ls_hydrogen_treatment mixed
_refine_ls_matrix_type full
_refine_ls_number_parameters 365
_refine_ls_number_reflns 7576
_refine_ls_number_restraints 1
_refine_ls_restrained_S_all 1.028
_refine_ls_R_factor_all 0.0385
_refine_ls_R_factor_gt 0.0332
_refine_ls_shift/su_max 0.001
_refine_ls_shift/su_mean 0.000
_refine_ls_structure_factor_coef Fsqd
_refine_ls_weighting_details
;
 w=1/[\s^2^(Fo^2^)+(0.0469P)^2^+0.4439P]
 where P=(Fo^2^+2Fc^2^)/3
;
_refine_ls_weighting_scheme calc
_refine_ls_wR_factor_gt 0.0892
_refine_ls_wR_factor_ref 0.0932
_reflns_Friedel_coverage 0.000
_reflns_number_gt 6636
_reflns_number_total 7576
_reflns_threshold_expression 'I > 2\s(I)'
_cod_data_source_file c7pp00246g3.cif
_cod_data_source_block 8829
_cod_database_code 1547471
_shelx_space_group_comment
;
The symmetry employed for this shelxl refinement is uniquely defined
by the following loop, which should always be used as a source of
symmetry information in preference to the above space-group names.
They are only intended as comments.
;
_shelx_estimated_absorpt_t_min 0.944
_shelx_estimated_absorpt_t_max 0.986
_shelxl_version_number 2013-2

loop_
_space_group_symop_operation_xyz
'x, y, z'
'-x, -y, -z'

loop_
_atom_site_label
_atom_site_type_symbol
_atom_site_fract_x
_atom_site_fract_y
_atom_site_fract_z
_atom_site_U_iso_or_equiv
_atom_site_adp_type
_atom_site_occupancy
_atom_site_site_symmetry_order
_atom_site_calc_flag
_atom_site_refinement_flags_posn
_atom_site_refinement_flags_adp
C1 C 0.85100(9) 1.51129(8) 1.39940(8) 0.01208(15) Uani 1 1 d . .
C2 C 0.79466(10) 1.55755(9) 1.50854(8) 0.01339(15) Uani 1 1 d . .
C3 C 0.84540(10) 1.67398(9) 1.56514(8) 0.01346(15) Uani 1 1 d . .
C4 C 0.95306(10) 1.74303(9) 1.51077(8) 0.01343(15) Uani 1 1 d . .
C5 C 1.00694(9) 1.69621(8) 1.40118(8) 0.01235(15) Uani 1 1 d . .
C6 C 0.95854(9) 1.57942(8) 1.34243(7) 0.01098(14) Uani 1 1 d . .
N7 N 1.02644(8) 1.52932(8) 1.23742(7) 0.01269(14) Uani 1 1 d . .
H7 H 1.0905(15) 1.5871(13) 1.2116(12) 0.015 Uiso 1 1 d . U
N8 N 0.93183(8) 1.47703(7) 1.14329(7) 0.01204(13) Uani 1 1 d D .
H8 H 0.9307(15) 1.3966(11) 1.1275(12) 0.014 Uiso 1 1 d D U
C9 C 0.84236(9) 1.55211(8) 1.08990(8) 0.01110(14) Uani 1 1 d . .
C10 C 0.74101(9) 1.48863(8) 0.99344(7) 0.01061(14) Uani 1 1 d . .
C11 C 0.68480(10) 1.56478(8) 0.91169(8) 0.01239(15) Uani 1 1 d . .
H11 H 0.7172 1.6512 0.9155 0.015 Uiso 1 1 calc R U
C12 C 0.58194(10) 1.51436(9) 0.82522(8) 0.01326(15) Uani 1 1 d . .
H12 H 0.5461 1.5657 0.7686 0.016 Uiso 1 1 calc R U
C13 C 0.53133(10) 1.38859(9) 0.82154(8) 0.01253(15) Uani 1 1 d . .
H13 H 0.4584 1.3549 0.7642 0.015 Uiso 1 1 calc R U
C14 C 0.58785(9) 1.31176(8) 0.90230(8) 0.01071(14) Uani 1 1 d . .
C15 C 0.69537(9) 1.36102(8) 0.98671(8) 0.01104(14) Uani 1 1 d . .
H15 H 0.7370 1.3080 1.0391 0.013 Uiso 1 1 calc R U
C16 C 0.53408(9) 1.17670(8) 0.90057(7) 0.01082(14) Uani 1 1 d . .
N17 N 0.38825(8) 1.15538(7) 0.87942(7) 0.01276(14) Uani 1 1 d . .
H17 H 0.3313(16) 1.2145(13) 0.8813(12) 0.015 Uiso 1 1 d . U
N18 N 0.32562(8) 1.03074(7) 0.86293(7) 0.01192(13) Uani 1 1 d D .
H18 H 0.3566(15) 0.9896(12) 0.9196(11) 0.014 Uiso 1 1 d D U
C19 C 0.34984(9) 0.97094(8) 0.74689(8) 0.01119(14) Uani 1 1 d . .
C20 C 0.30321(9) 1.02409(8) 0.64561(8) 0.01293(15) Uani 1 1 d . .
C21 C 0.32307(10) 0.96768(9) 0.53039(8) 0.01395(16) Uani 1 1 d . .
C22 C 0.38897(10) 0.85363(9) 0.51280(8) 0.01396(16) Uani 1 1 d . .
C23 C 0.43393(10) 0.79746(8) 0.61145(8) 0.01335(15) Uani 1 1 d . .
C24 C 0.41527(9) 0.85608(8) 0.72608(8) 0.01208(15) Uani 1 1 d . .
F25 F 0.80350(7) 1.39540(5) 1.35014(5) 0.01721(12) Uani 1 1 d . .
F26 F 0.69569(7) 1.48637(6) 1.56163(5) 0.01940(12) Uani 1 1 d . .
F27 F 0.79276(7) 1.71894(6) 1.67080(5) 0.01915(12) Uani 1 1 d . .
F28 F 1.00318(7) 1.85636(6) 1.56274(6) 0.02009(12) Uani 1 1 d . .
F29 F 1.10928(6) 1.76638(6) 1.34924(6) 0.01790(12) Uani 1 1 d . .
O30 O 0.84438(7) 1.66684(6) 1.11990(6) 0.01528(13) Uani 1 1 d . .
O31 O 0.61520(7) 1.09168(6) 0.91683(6) 0.01394(12) Uani 1 1 d . .
F32 F 0.23663(7) 1.13367(6) 0.65924(6) 0.01849(12) Uani 1 1 d . .
F33 F 0.27899(7) 1.02347(6) 0.43596(5) 0.02030(13) Uani 1 1 d . .
F34 F 0.41231(7) 0.79963(6) 0.40190(5) 0.01987(12) Uani 1 1 d . .
F35 F 0.49911(7) 0.68780(6) 0.59482(6) 0.01836(12) Uani 1 1 d . .
F36 F 0.46345(7) 0.80022(6) 0.81968(5) 0.01758(12) Uani 1 1 d . .
N41 N 0.03687(11) 0.79870(9) 0.87434(9) 0.02498(19) Uani 1 1 d . .
C42 C -0.00286(11) 0.89413(10) 0.85455(9) 0.01746(17) Uani 1 1 d . .
C43 C -0.05406(11) 1.01546(10) 0.82860(10) 0.01989(18) Uani 1 1 d . .
H43A H 0.0188 1.0829 0.8576 0.030 Uiso 1 1 calc R U
H43B H -0.1469 1.0302 0.8689 0.030 Uiso 1 1 calc R U
H43C H -0.0684 1.0148 0.7419 0.030 Uiso 1 1 calc R U

loop_
_atom_site_aniso_label
_atom_site_aniso_U_11
_atom_site_aniso_U_22
_atom_site_aniso_U_33
_atom_site_aniso_U_23
_atom_site_aniso_U_13
_atom_site_aniso_U_12
C1 0.0125(3) 0.0103(4) 0.0129(4) -0.0001(3) -0.0011(3) -0.0009(3)
C2 0.0124(3) 0.0147(4) 0.0130(4) 0.0020(3) 0.0007(3) -0.0007(3)
C3 0.0128(3) 0.0160(4) 0.0112(3) -0.0010(3) -0.0003(3) 0.0019(3)
C4 0.0133(4) 0.0116(4) 0.0145(4) -0.0021(3) -0.0025(3) 0.0003(3)
C5 0.0113(3) 0.0118(4) 0.0139(4) 0.0015(3) -0.0006(3) -0.0006(3)
C6 0.0103(3) 0.0121(4) 0.0106(3) 0.0009(3) -0.0010(3) 0.0015(3)
N7 0.0107(3) 0.0155(3) 0.0112(3) -0.0011(3) -0.0002(2) -0.0003(3)
N8 0.0139(3) 0.0108(3) 0.0110(3) -0.0010(2) -0.0023(2) 0.0017(2)
C9 0.0104(3) 0.0117(4) 0.0112(3) 0.0010(3) 0.0018(3) 0.0009(3)
C10 0.0106(3) 0.0109(4) 0.0102(3) 0.0001(3) 0.0013(3) 0.0015(3)
C11 0.0146(4) 0.0108(4) 0.0120(3) 0.0016(3) 0.0019(3) 0.0023(3)
C12 0.0159(4) 0.0136(4) 0.0108(3) 0.0022(3) 0.0006(3) 0.0039(3)
C13 0.0135(3) 0.0141(4) 0.0101(3) 0.0005(3) -0.0005(3) 0.0033(3)
C14 0.0112(3) 0.0103(4) 0.0107(3) 0.0003(3) 0.0004(3) 0.0020(3)
C15 0.0112(3) 0.0110(4) 0.0110(3) 0.0011(3) 0.0002(3) 0.0016(3)
C16 0.0121(3) 0.0109(4) 0.0092(3) -0.0003(3) -0.0004(3) 0.0016(3)
N17 0.0116(3) 0.0084(3) 0.0180(3) -0.0005(3) -0.0025(3) 0.0020(2)
N18 0.0140(3) 0.0090(3) 0.0125(3) 0.0004(2) -0.0015(2) 0.0002(2)
C19 0.0104(3) 0.0098(4) 0.0132(3) 0.0011(3) -0.0011(3) -0.0001(3)
C20 0.0126(3) 0.0111(4) 0.0152(4) 0.0015(3) -0.0019(3) 0.0016(3)
C21 0.0132(4) 0.0158(4) 0.0131(4) 0.0036(3) -0.0026(3) -0.0005(3)
C22 0.0127(3) 0.0160(4) 0.0124(4) -0.0009(3) 0.0004(3) -0.0013(3)
C23 0.0119(3) 0.0108(4) 0.0170(4) -0.0005(3) 0.0003(3) 0.0013(3)
C24 0.0127(3) 0.0103(4) 0.0135(4) 0.0021(3) -0.0011(3) 0.0011(3)
F25 0.0202(3) 0.0120(3) 0.0179(3) -0.0026(2) 0.0024(2) -0.0046(2)
F26 0.0197(3) 0.0205(3) 0.0174(3) 0.0019(2) 0.0065(2) -0.0048(2)
F27 0.0191(3) 0.0242(3) 0.0127(2) -0.0050(2) 0.0023(2) 0.0013(2)
F28 0.0208(3) 0.0148(3) 0.0221(3) -0.0070(2) -0.0007(2) -0.0037(2)
F29 0.0167(3) 0.0163(3) 0.0199(3) 0.0018(2) 0.0025(2) -0.0058(2)
O30 0.0157(3) 0.0101(3) 0.0195(3) -0.0008(2) -0.0024(2) 0.0015(2)
O31 0.0134(3) 0.0124(3) 0.0165(3) 0.0022(2) -0.0009(2) 0.0038(2)
F32 0.0225(3) 0.0141(3) 0.0198(3) 0.0026(2) -0.0042(2) 0.0081(2)
F33 0.0241(3) 0.0239(3) 0.0141(3) 0.0068(2) -0.0044(2) 0.0028(2)
F34 0.0203(3) 0.0249(3) 0.0131(3) -0.0039(2) 0.0015(2) 0.0012(2)
F35 0.0194(3) 0.0137(3) 0.0216(3) -0.0025(2) 0.0002(2) 0.0064(2)
F36 0.0246(3) 0.0142(3) 0.0150(3) 0.0039(2) -0.0019(2) 0.0071(2)
N41 0.0287(5) 0.0182(4) 0.0276(5) 0.0010(3) -0.0085(4) 0.0025(3)
C42 0.0167(4) 0.0183(4) 0.0166(4) -0.0011(3) -0.0024(3) 0.0013(3)
C43 0.0201(4) 0.0179(4) 0.0221(4) 0.0012(3) -0.0008(3) 0.0068(3)

loop_
_atom_type_symbol
_atom_type_description
_atom_type_scat_dispersion_real
_atom_type_scat_dispersion_imag
_atom_type_scat_source
C C 0.0033 0.0016 'International Tables Vol C Tables 4.2.6.8 and 6.1.1.4'
H H 0.0000 0.0000 'International Tables Vol C Tables 4.2.6.8 and 6.1.1.4'
N N 0.0061 0.0033 'International Tables Vol C Tables 4.2.6.8 and 6.1.1.4'
O O 0.0106 0.0060 'International Tables Vol C Tables 4.2.6.8 and 6.1.1.4'
F F 0.0171 0.0103 'International Tables Vol C Tables 4.2.6.8 and 6.1.1.4'

loop_
_exptl_crystal_face_index_h
_exptl_crystal_face_index_k
_exptl_crystal_face_index_l
_exptl_crystal_face_perp_dist
0.00 0.00 -1.00 0.0600
0.00 0.00 1.00 0.0600
1.00 0.00 0.00 0.0400
-1.00 0.00 0.00 0.0400
0.00 1.00 0.00 0.1600
0.00 -1.00 0.00 0.1600

loop_
_geom_angle_atom_site_label_1
_geom_angle_atom_site_label_2
_geom_angle_atom_site_label_3
_geom_angle
F25 C1 C2 118.48(8)
F25 C1 C6 119.67(8)
C2 C1 C6 121.80(8)
F26 C2 C1 119.43(8)
F26 C2 C3 120.10(8)
C1 C2 C3 120.40(8)
F27 C3 C4 120.24(8)
F27 C3 C2 120.88(8)
C4 C3 C2 118.88(8)
F28 C4 C5 119.75(8)
F28 C4 C3 120.22(8)
C5 C4 C3 120.01(8)
F29 C5 C4 118.77(8)
F29 C5 C6 118.83(8)
C4 C5 C6 122.40(8)
C5 C6 C1 116.50(8)
C5 C6 N7 120.66(8)
C1 C6 N7 122.55(8)
N8 N7 C6 115.83(7)
C9 N8 N7 119.87(8)
O30 C9 N8 121.46(8)
O30 C9 C10 121.88(8)
N8 C9 C10 116.66(8)
C15 C10 C11 119.93(8)
C15 C10 C9 122.89(8)
C11 C10 C9 117.08(8)
C12 C11 C10 120.29(8)
C11 C12 C13 119.96(8)
C12 C13 C14 120.01(8)
C15 C14 C13 120.17(8)
C15 C14 C16 118.96(7)
C13 C14 C16 120.87(8)
C10 C15 C14 119.53(8)
O31 C16 N17 122.65(8)
O31 C16 C14 122.94(8)
N17 C16 C14 114.41(7)
C16 N17 N18 120.23(7)
N17 N18 C19 112.09(7)
C24 C19 C20 116.38(8)
C24 C19 N18 123.15(8)
C20 C19 N18 120.44(8)
F32 C20 C21 118.22(8)
F32 C20 C19 119.52(8)
C21 C20 C19 122.26(8)
F33 C21 C20 120.10(8)
F33 C21 C22 120.01(8)
C20 C21 C22 119.89(8)
F34 C22 C21 120.54(8)
F34 C22 C23 120.24(8)
C21 C22 C23 119.20(8)
F35 C23 C22 119.40(8)
F35 C23 C24 120.40(8)
C22 C23 C24 120.18(8)
F36 C24 C23 118.54(8)
F36 C24 C19 119.38(8)
C23 C24 C19 122.07(8)
N41 C42 C43 179.62(12)

loop_
_geom_bond_atom_site_label_1
_geom_bond_atom_site_label_2
_geom_bond_distance
C1 F25 1.3457(10)
C1 C2 1.3861(12)
C1 C6 1.3942(12)
C2 F26 1.3372(10)
C2 C3 1.3862(13)
C3 F27 1.3355(10)
C3 C4 1.3851(13)
C4 F28 1.3390(10)
C4 C5 1.3832(12)
C5 F29 1.3450(10)
C5 C6 1.3922(12)
C6 N7 1.4063(11)
N7 N8 1.4058(11)
N8 C9 1.3563(11)
C9 O30 1.2332(11)
C9 C10 1.4970(12)
C10 C15 1.3962(12)
C10 C11 1.4022(12)
C11 C12 1.3888(13)
C12 C13 1.3918(13)
C13 C14 1.4003(12)
C14 C15 1.3991(12)
C14 C16 1.4953(12)
C16 O31 1.2316(11)
C16 N17 1.3563(11)
N17 N18 1.4116(11)
N18 C19 1.4121(11)
C19 C24 1.3925(12)
C19 C20 1.3976(12)
C20 F32 1.3437(10)
C20 C21 1.3841(13)
C21 F33 1.3400(10)
C21 C22 1.3845(13)
C22 F34 1.3382(10)
C22 C23 1.3846(13)
C23 F35 1.3393(10)
C23 C24 1.3847(12)
C24 F36 1.3452(10)
N41 C42 1.1436(14)
C42 C43 1.4590(14)

loop_
_geom_hbond_atom_site_label_D
_geom_hbond_atom_site_label_H
_geom_hbond_atom_site_label_A
_geom_hbond_distance_DH
_geom_hbond_distance_HA
_geom_hbond_distance_DA
_geom_hbond_angle_DHA
_geom_hbond_site_symmetry_A
N8 H8 N41 0.857(11) 2.120(11) 2.9582(13) 165.9(13) 2_677
N17 H17 O30 0.839(14) 2.104(14) 2.9303(10) 168.5(13) 2_687
N18 H18 O31 0.865(11) 2.134(11) 2.9773(10) 164.9(13) 2_677
